data_7243524
loop_
_publ_author_name
'Ripoche, Nicolas'
'Betou, Marie'
'Philippe, Clotilde'
'Trolez, Yann'
'Mongin, Olivier'
'Dudek, Marta'
'Pokladek, Ziemowit'
'Matczyszyn, Katarzyna'
'Samoc, Marek'
'Sahnoune, Hiba'
'Halet, Jean-Fran\,cois'
'Roisnel, Thierry'
'Toupet, Loic'
'Cordier, Marie'
'Moxey, Graeme'
'Humphrey, Mark G.'
'Paul, Fr\'ed\'eric'

_publ_section_title
;
 Two-Photon Absorption Properties of Multipolar Triarylamino/ Tosylamido
 1,1,4,4-Tetracyanobutadienes
;
_journal_name_full 'Physical Chemistry Chemical Physics'
_journal_paper_doi 10.1039/D1CP03346H
_journal_year 2021
_chemical_compound_source 'synthesis as described'
_chemical_formula_moiety 'C34 H15 N9'
_chemical_formula_sum 'C34 H15 N9'
_chemical_formula_weight 549.55
_space_group_crystal_system monoclinic
_space_group_IT_number 13
_space_group_name_Hall '-P 2ya'
_space_group_name_H-M_alt 'P 1 2/a 1'
_atom_sites_solution_hydrogens geom
_atom_sites_solution_primary dual
_atom_sites_solution_secondary difmap
_audit_update_record
;
2021-06-01 deposited with the CCDC.	2021-09-14 downloaded from the CCDC.
;
_cell_angle_alpha 90
_cell_angle_beta 93.928(3)
_cell_angle_gamma 90
_cell_formula_units_Z 2
_cell_length_a 10.7358(5)
_cell_length_b 9.7979(4)
_cell_length_c 13.1395(4)
_cell_measurement_reflns_used 6252
_cell_measurement_temperature 140(2)
_cell_measurement_theta_max 27.5
_cell_measurement_theta_min 3.15
_cell_measurement_wavelength 0.71073
_cell_volume 1378.87(10)
_computing_cell_refinement 'APEX3 (Bruker, 2015)'
_computing_data_collection 'Bruker APEX3 (Bruker, 2015)'
_computing_data_reduction 'SAINT (Bruker, 2014)'
_computing_molecular_graphics
;
   'SXGRAPH (L. Farrugia, 1999), Mercury (CSD, 2020)'
;
_computing_publication_material 'CRYSCALC (T. Roisnel, local program, 2020)'
_computing_structure_refinement 'SHELXL-2018_3 (Sheldrick, 2018)'
_computing_structure_solution 'SHELXT (G. Sheldrick, 2015)'
_diffrn_ambient_temperature 140(2)
_diffrn_detector_area_resol_mean 16.1852
_diffrn_measured_fraction_theta_full 0.998
_diffrn_measured_fraction_theta_max 0.911
_diffrn_measurement_device_type 'CCD Saphire 3 Xcalibur'
_diffrn_measurement_method 'rotation images'
_diffrn_radiation_monochromator graphite
_diffrn_radiation_probe x-ray
_diffrn_radiation_type MoK\a
_diffrn_radiation_wavelength 0.71073
_diffrn_reflns_av_R_equivalents 0.0450
_diffrn_reflns_av_unetI/netI 0.0545
_diffrn_reflns_limit_h_max 11
_diffrn_reflns_limit_h_min -14
_diffrn_reflns_limit_k_max 13
_diffrn_reflns_limit_k_min -13
_diffrn_reflns_limit_l_max 17
_diffrn_reflns_limit_l_min -17
_diffrn_reflns_number 11230
_diffrn_reflns_theta_full 25.242
_diffrn_reflns_theta_max 29.756
_diffrn_reflns_theta_min 3.154
_exptl_absorpt_coefficient_mu 0.084
_exptl_absorpt_correction_type none
_exptl_crystal_colour violet
_exptl_crystal_density_diffrn 1.324
_exptl_crystal_density_method 'not measured'
_exptl_crystal_description plate
_exptl_crystal_F_000 564
_exptl_crystal_size_max 0.258
_exptl_crystal_size_mid 0.224
_exptl_crystal_size_min 0.016
_refine_diff_density_max 0.242
_refine_diff_density_min -0.210
_refine_diff_density_rms 0.046
_refine_ls_extinction_method none
_refine_ls_goodness_of_fit_ref 1.009
_refine_ls_hydrogen_treatment constr
_refine_ls_matrix_type full
_refine_ls_number_parameters 196
_refine_ls_number_reflns 3589
_refine_ls_number_restraints 0
_refine_ls_restrained_S_all 1.009
_refine_ls_R_factor_all 0.0812
_refine_ls_R_factor_gt 0.0474
_refine_ls_shift/su_max 0.011
_refine_ls_shift/su_mean 0.002
_refine_ls_structure_factor_coef Fsqd
_refine_ls_weighting_details 'w=1/[\s^2^(Fo^2^)+(0.0440P)^2^+0.2314P] where P=(Fo^2^+2Fc^2^)/3'
_refine_ls_weighting_scheme calc
_refine_ls_wR_factor_gt 0.0968
_refine_ls_wR_factor_ref 0.1149
_reflns_number_gt 2500
_reflns_number_total 3589
_reflns_threshold_expression >2sigma(I)
_cod_data_source_file d1cp03346h2.cif
_cod_data_source_block job
_cod_database_code 7243524

loop_
_space_group_symop_operation_xyz
'x, y, z'
'-x+1/2, y, -z'
'-x, -y, -z'
'x-1/2, -y, z'

loop_
_atom_site_label
_atom_site_type_symbol
_atom_site_fract_x
_atom_site_fract_y
_atom_site_fract_z
_atom_site_U_iso_or_equiv
_atom_site_adp_type
_atom_site_occupancy
_atom_site_site_symmetry_order
_atom_site_calc_flag
_atom_site_refinement_flags_posn
_atom_site_refinement_flags_adp
_atom_site_refinement_flags_occupancy
_atom_site_disorder_assembly
_atom_site_disorder_group
N1 N 0.750000 0.37371(16) 0.500000 0.0234(4) Uani 1 2 d S T P . .
C2 C 0.750000 0.22922(19) 0.500000 0.0211(4) Uani 1 2 d S T P . .
C3 C 0.90033(13) 0.60952(14) 0.74567(10) 0.0200(3) Uani 1 1 d . . . . .
C4 C 0.75705(16) 0.86467(15) 0.77712(11) 0.0280(3) Uani 1 1 d . . . . .
C5 C 0.93063(14) 0.70714(14) 0.82925(10) 0.0234(3) Uani 1 1 d . . . . .
C6 C 0.87266(13) 0.56719(13) 0.56472(10) 0.0205(3) Uani 1 1 d . . . . .
H6 H 0.887096 0.592504 0.496732 0.025 Uiso 1 1 calc R U . . .
C7 C 0.79797(13) 0.40424(14) 0.68340(10) 0.0217(3) Uani 1 1 d . . . . .
H7 H 0.758162 0.320117 0.696654 0.026 Uiso 1 1 calc R U . . .
C8 C 0.86830(15) 0.83912(15) 0.82646(11) 0.0283(3) Uani 1 1 d . . . . .
H8 H 0.909286 0.912530 0.862131 0.034 Uiso 1 1 calc R U . . .
C9 C 0.67756(15) 0.76679(15) 0.72290(11) 0.0269(3) Uani 1 1 d . . . . .
N10 N 0.60648(13) 0.69732(14) 0.67938(10) 0.0341(3) Uani 1 1 d . . . . .
C11 C 0.750000 -0.0551(2) 0.500000 0.0283(5) Uani 1 2 d S T P . .
H11 H 0.749999 -0.152081 0.500000 0.034 Uiso 1 2 calc R U P . .
C12 C 0.91621(13) 0.64874(14) 0.64495(10) 0.0206(3) Uani 1 1 d . . . . .
H12 H 0.957275 0.732143 0.631786 0.025 Uiso 1 1 calc R U . . .
C13 C 0.80736(13) 0.44742(13) 0.58320(10) 0.0205(3) Uani 1 1 d . . . . .
C14 C 0.64722(14) 0.15769(14) 0.45793(11) 0.0250(3) Uani 1 1 d . . . . .
H14 H 0.576083 0.205683 0.429779 0.030 Uiso 1 1 calc R U . . .
C15 C 0.84645(13) 0.48353(14) 0.76349(11) 0.0219(3) Uani 1 1 d . . . . .
H15 H 0.842944 0.451616 0.831502 0.026 Uiso 1 1 calc R U . . .
N16 N 1.13386(13) 0.45007(16) 0.91992(10) 0.0382(4) Uani 1 1 d . . . . .
N17 N 0.65612(18) 1.10433(15) 0.77213(15) 0.0590(5) Uani 1 1 d . . . . .
C18 C 1.01404(15) 0.67819(16) 0.90848(11) 0.0278(3) Uani 1 1 d . . . . .
C19 C 0.64861(15) 0.01652(14) 0.45709(12) 0.0276(3) Uani 1 1 d . . . . .
H19 H 0.578979 -0.031834 0.426631 0.033 Uiso 1 1 calc R U . . .
C20 C 0.70254(18) 0.99980(17) 0.77650(14) 0.0387(4) Uani 1 1 d . . . . .
C21 C 1.04101(19) 0.77245(18) 0.99119(13) 0.0425(5) Uani 1 1 d . . . . .
C22 C 1.08064(15) 0.55155(17) 0.91411(11) 0.0295(4) Uani 1 1 d . . . . .
N23 N 1.0624(2) 0.84854(17) 1.05581(13) 0.0694(6) Uani 1 1 d . . . . .

loop_
_atom_site_aniso_label
_atom_site_aniso_U_11
_atom_site_aniso_U_22
_atom_site_aniso_U_33
_atom_site_aniso_U_23
_atom_site_aniso_U_13
_atom_site_aniso_U_12
N1 0.0324(10) 0.0154(8) 0.0210(8) 0.000 -0.0088(7) 0.000
C2 0.0275(11) 0.0159(9) 0.0198(9) 0.000 0.0011(8) 0.000
C3 0.0185(7) 0.0226(7) 0.0185(7) -0.0019(5) -0.0019(5) 0.0012(5)
C4 0.0372(9) 0.0232(7) 0.0245(8) -0.0003(6) 0.0082(6) 0.0030(7)
C5 0.0274(8) 0.0243(7) 0.0185(7) 0.0003(6) 0.0022(5) -0.0067(6)
C6 0.0233(8) 0.0210(7) 0.0171(6) 0.0018(5) 0.0002(5) 0.0019(6)
C7 0.0241(8) 0.0185(7) 0.0220(7) 0.0022(5) -0.0015(6) -0.0011(6)
C8 0.0386(9) 0.0242(7) 0.0226(7) -0.0034(6) 0.0052(6) -0.0056(7)
C9 0.0278(9) 0.0273(8) 0.0257(8) 0.0046(6) 0.0037(6) 0.0089(7)
N10 0.0282(8) 0.0398(8) 0.0339(8) -0.0003(6) -0.0006(6) 0.0055(6)
C11 0.0408(14) 0.0172(10) 0.0278(11) 0.000 0.0091(9) 0.000
C12 0.0215(7) 0.0201(7) 0.0201(7) 0.0014(5) -0.0002(5) -0.0019(5)
C13 0.0215(7) 0.0191(7) 0.0200(7) -0.0005(5) -0.0044(5) 0.0025(5)
C14 0.0258(8) 0.0231(7) 0.0256(7) 0.0001(6) -0.0015(6) 0.0007(6)
C15 0.0232(8) 0.0235(7) 0.0187(7) 0.0021(6) -0.0008(5) 0.0021(6)
N16 0.0309(8) 0.0552(9) 0.0281(7) 0.0079(7) -0.0006(6) 0.0022(7)
N17 0.0665(12) 0.0326(8) 0.0823(13) 0.0039(8) 0.0375(10) 0.0116(8)
C18 0.0331(9) 0.0310(8) 0.0188(7) 0.0010(6) -0.0021(6) -0.0105(7)
C19 0.0304(9) 0.0236(7) 0.0289(8) -0.0042(6) 0.0036(6) -0.0065(6)
C20 0.0463(11) 0.0298(9) 0.0421(10) -0.0010(7) 0.0187(8) 0.0037(8)
C21 0.0630(13) 0.0376(9) 0.0249(8) 0.0027(7) -0.0103(8) -0.0152(9)
C22 0.0252(8) 0.0441(9) 0.0185(7) 0.0036(7) -0.0043(6) -0.0071(7)
N23 0.1212(18) 0.0493(10) 0.0337(9) -0.0069(8) -0.0235(10) -0.0240(11)

loop_
_atom_type_symbol
_atom_type_description
_atom_type_scat_dispersion_real
_atom_type_scat_dispersion_imag
_atom_type_scat_source
C C 0.0033 0.0016 'International Tables Vol C Tables 4.2.6.8 and 6.1.1.4'
H H 0.0000 0.0000 'International Tables Vol C Tables 4.2.6.8 and 6.1.1.4'
N N 0.0061 0.0033 'International Tables Vol C Tables 4.2.6.8 and 6.1.1.4'

loop_
_geom_angle_atom_site_label_1
_geom_angle_atom_site_label_2
_geom_angle_atom_site_label_3
_geom_angle
_geom_angle_site_symmetry_1
_geom_angle_site_symmetry_3
_geom_angle_publ_flag
C13 N1 C13 118.64(15) . 2_656 ?
C13 N1 C2 120.68(7) . . ?
C13 N1 C2 120.68(7) 2_656 . ?
C14 C2 C14 119.42(17) 2_656 . ?
C14 C2 N1 120.29(9) 2_656 . ?
C14 C2 N1 120.29(9) . . ?
C15 C3 C12 118.83(12) . . ?
C15 C3 C5 121.56(12) . . ?
C12 C3 C5 119.39(12) . . ?
C8 C4 C9 126.31(14) . . ?
C8 C4 C20 121.27(15) . . ?
C9 C4 C20 112.39(15) . . ?
C18 C5 C8 118.92(13) . . ?
C18 C5 C3 122.42(13) . . ?
C8 C5 C3 118.66(13) . . ?
C12 C6 C13 120.13(12) . . ?
C12 C6 H6 119.9 . . ?
C13 C6 H6 119.9 . . ?
C15 C7 C13 120.09(13) . . ?
C15 C7 H7 120.0 . . ?
C13 C7 H7 120.0 . . ?
C4 C8 C5 124.75(14) . . ?
C4 C8 H8 117.6 . . ?
C5 C8 H8 117.6 . . ?
N10 C9 C4 174.11(16) . . ?
C19 C11 C19 118.97(18) . 2_656 ?
C19 C11 H11 120.5 . . ?
C19 C11 H11 120.5 2_656 . ?
C6 C12 C3 120.46(12) . . ?
C6 C12 H12 119.8 . . ?
C3 C12 H12 119.8 . . ?
C7 C13 C6 119.28(12) . . ?
C7 C13 N1 121.27(12) . . ?
C6 C13 N1 119.43(12) . . ?
C19 C14 C2 119.92(14) . . ?
C19 C14 H14 120.0 . . ?
C2 C14 H14 120.0 . . ?
C7 C15 C3 120.72(13) . . ?
C7 C15 H15 119.6 . . ?
C3 C15 H15 119.6 . . ?
C5 C18 C22 121.49(13) . . ?
C5 C18 C21 122.22(15) . . ?
C22 C18 C21 116.29(14) . . ?
C14 C19 C11 120.87(15) . . ?
C14 C19 H19 119.6 . . ?
C11 C19 H19 119.6 . . ?
N17 C20 C4 176.8(2) . . ?
N23 C21 C18 179.08(19) . . ?
N16 C22 C18 179.14(16) . . ?

loop_
_geom_bond_atom_site_label_1
_geom_bond_atom_site_label_2
_geom_bond_distance
_geom_bond_site_symmetry_2
_geom_bond_publ_flag
N1 C13 1.4155(15) . ?
N1 C13 1.4155(15) 2_656 ?
N1 C2 1.416(2) . ?
C2 C14 1.3894(17) 2_656 ?
C2 C14 1.3894(17) . ?
C3 C15 1.3898(19) . ?
C3 C12 1.3996(18) . ?
C3 C5 1.4758(19) . ?
C4 C8 1.343(2) . ?
C4 C9 1.439(2) . ?
C4 C20 1.447(2) . ?
C5 C18 1.356(2) . ?
C5 C8 1.455(2) . ?
C6 C12 1.3788(19) . ?
C6 C13 1.3967(19) . ?
C6 H6 0.9500 . ?
C7 C15 1.3808(19) . ?
C7 C13 1.3932(18) . ?
C7 H7 0.9500 . ?
C8 H8 0.9500 . ?
C9 N10 1.146(2) . ?
C11 C19 1.3825(18) . ?
C11 C19 1.3825(18) 2_656 ?
C11 H11 0.9500 . ?
C12 H12 0.9500 . ?
C14 C19 1.3833(19) . ?
C14 H14 0.9500 . ?
C15 H15 0.9500 . ?
N16 C22 1.147(2) . ?
N17 C20 1.139(2) . ?
C18 C22 1.431(2) . ?
C18 C21 1.440(2) . ?
C19 H19 0.9500 . ?
C21 N23 1.142(2) . ?

loop_
_geom_torsion_atom_site_label_1
_geom_torsion_atom_site_label_2
_geom_torsion_atom_site_label_3
_geom_torsion_atom_site_label_4
_geom_torsion
_geom_torsion_site_symmetry_1
_geom_torsion_site_symmetry_2
_geom_torsion_site_symmetry_3
_geom_torsion_site_symmetry_4
_geom_torsion_publ_flag
C13 N1 C2 C14 -36.26(9) . . . 2_656 ?
C13 N1 C2 C14 143.74(9) 2_656 . . 2_656 ?
C13 N1 C2 C14 143.75(9) . . . . ?
C13 N1 C2 C14 -36.25(9) 2_656 . . . ?
C15 C3 C5 C18 62.2(2) . . . . ?
C12 C3 C5 C18 -123.27(16) . . . . ?
C15 C3 C5 C8 -117.61(15) . . . . ?
C12 C3 C5 C8 56.89(19) . . . . ?
C9 C4 C8 C5 3.1(2) . . . . ?
C20 C4 C8 C5 -178.78(14) . . . . ?
C18 C5 C8 C4 -155.19(15) . . . . ?
C3 C5 C8 C4 24.7(2) . . . . ?
C13 C6 C12 C3 2.8(2) . . . . ?
C15 C3 C12 C6 3.7(2) . . . . ?
C5 C3 C12 C6 -170.99(13) . . . . ?
C15 C7 C13 C6 3.8(2) . . . . ?
C15 C7 C13 N1 -174.96(12) . . . . ?
C12 C6 C13 C7 -6.6(2) . . . . ?
C12 C6 C13 N1 172.23(12) . . . . ?
C13 N1 C13 C7 140.66(15) 2_656 . . . ?
C2 N1 C13 C7 -39.34(15) . . . . ?
C13 N1 C13 C6 -38.10(10) 2_656 . . . ?
C2 N1 C13 C6 141.90(10) . . . . ?
C14 C2 C14 C19 -0.81(10) 2_656 . . . ?
N1 C2 C14 C19 179.19(10) . . . . ?
C13 C7 C15 C3 2.7(2) . . . . ?
C12 C3 C15 C7 -6.4(2) . . . . ?
C5 C3 C15 C7 168.09(13) . . . . ?
C8 C5 C18 C22 -178.38(14) . . . . ?
C3 C5 C18 C22 1.8(2) . . . . ?
C8 C5 C18 C21 1.4(2) . . . . ?
C3 C5 C18 C21 -178.42(15) . . . . ?
C2 C14 C19 C11 1.6(2) . . . . ?
C19 C11 C19 C14 -0.83(10) 2_656 . . . ?
